data_7223756
loop_
_publ_author_name
'Tominaka, Satoshi'
'Yeung, Hamish H.-M.'
'Henke, Sebastian'
'Cheetham, Anthony K.'

_publ_section_title
;
 Coordination environments and \p-conjugation in dense lithium
 coordination polymers
;
_journal_issue 3
_journal_name_full CrystEngComm
_journal_page_first 398
_journal_paper_doi 10.1039/C5CE01658D
_journal_volume 18
_journal_year 2016
_chemical_formula_moiety 'C16 H7 Li O6'
_chemical_formula_sum 'C16 H7 Li O6'
_chemical_formula_weight 302.16
_chemical_name_systematic
;
 ? 
;
_chemical_properties_physical 'Air-sensitive, Moisture-sensitive, Heat-sensitive'
_space_group_crystal_system monoclinic
_space_group_IT_number 14
_space_group_name_Hall '-P 2ybc'
_space_group_name_H-M_alt 'P 1 21/c 1'
_symmetry_space_group_name_Hall '-P 2ybc'
_symmetry_space_group_name_H-M 'P 1 21/c 1'
_atom_sites_solution_hydrogens geom
_atom_sites_solution_primary direct
_atom_sites_solution_secondary difmap
_audit_creation_date 2015-08-17
_audit_creation_method
;
Olex2 1.2
(compiled 2015.01.26 svn.r3150 for OlexSys, GUI svn.r4998)
;
_audit_update_record
;
2015-08-17 deposited with the CCDC.
2015-10-06 downloaded from the CCDC.
;
_cell_angle_alpha 90.00
_cell_angle_beta 101.680(5)
_cell_angle_gamma 90.00
_cell_formula_units_Z 4
_cell_length_a 8.1681(4)
_cell_length_b 10.6558(5)
_cell_length_c 14.7002(7)
_cell_measurement_reflns_used 2533
_cell_measurement_temperature 293(2)
_cell_measurement_theta_max 70.3850
_cell_measurement_theta_min 5.1490
_cell_volume 1252.98(11)
_computing_cell_refinement
;
CrysAlisPro, Agilent Technologies,
Version 1.171.36.28 (release 01-02-2013 CrysAlis171 .NET)
(compiled Feb  1 2013,16:14:44)
;
_computing_data_collection
;
CrysAlisPro, Agilent Technologies,
Version 1.171.36.28 (release 01-02-2013 CrysAlis171 .NET)
(compiled Feb  1 2013,16:14:44)
;
_computing_data_reduction
;
CrysAlisPro, Agilent Technologies,
Version 1.171.36.28 (release 01-02-2013 CrysAlis171 .NET)
(compiled Feb  1 2013,16:14:44)
;
_computing_molecular_graphics 'Olex2 (Dolomanov et al., 2009)'
_computing_publication_material 'Olex2 (Dolomanov et al., 2009)'
_computing_structure_refinement 'ShelXL (Sheldrick, 2008)'
_computing_structure_solution 'ShelXS (Sheldrick, 2008)'
_diffrn_ambient_temperature 293.15
_diffrn_detector_area_resol_mean 16.1183
_diffrn_measured_fraction_theta_full 0.991
_diffrn_measured_fraction_theta_max 0.991
_diffrn_measurement_details
;
  1 omega   33.00   58.00   1.0000    1.9800
omega____ theta____ kappa____ phi______ frames
    -        0.0000 -178.0000 -120.0000 25

  2 omega   48.00   76.00   1.0000    1.9800
omega____ theta____ kappa____ phi______ frames
    -        0.0000 -178.0000   30.0000 28

  3 omega   19.00   44.00   1.0000    1.9800
omega____ theta____ kappa____ phi______ frames
    -        0.0000  -99.0000 -180.0000 25

  4 omega  -24.00    3.00   1.0000    1.9800
omega____ theta____ kappa____ phi______ frames
    -        0.0000  -99.0000 -180.0000 27

  5 omega  -42.00   18.00   1.0000    7.9200
omega____ theta____ kappa____ phi______ frames
    -      -54.7500    0.0000   90.0000 60

  6 omega    7.00   78.00   1.0000    7.9200
omega____ theta____ kappa____ phi______ frames
    -       54.7500  -99.0000  -90.0000 71

  7 omega   75.00  126.00   1.0000    7.9200
omega____ theta____ kappa____ phi______ frames
    -       54.7500  125.0000  -90.0000 51

  8 omega   76.00  102.00   1.0000    7.9200
omega____ theta____ kappa____ phi______ frames
    -       54.7500  125.0000   30.0000 26

  9 omega  -14.00   63.00   1.0000    7.9200
omega____ theta____ kappa____ phi______ frames
    -       54.7500  -37.0000  -90.0000 77

 10 omega   39.00   70.00   1.0000   15.0000
omega____ theta____ kappa____ phi______ frames
    -      109.5000  -37.0000  150.0000 31

 11 omega  144.00  178.00   1.0000   15.0000
omega____ theta____ kappa____ phi______ frames
    -      109.5000   12.0000    0.0000 34

 12 omega   38.00  130.00   1.0000   15.0000
omega____ theta____ kappa____ phi______ frames
    -      109.5000   12.0000    0.0000 92

 13 omega   60.00   89.00   1.0000   15.0000
omega____ theta____ kappa____ phi______ frames
    -      109.5000 -111.0000  -90.0000 29

 14 omega   43.00   71.00   1.0000   15.0000
omega____ theta____ kappa____ phi______ frames
    -      109.5000  -37.0000  -30.0000 28

 15 omega   43.00   69.00   1.0000   15.0000
omega____ theta____ kappa____ phi______ frames
    -      109.5000  -50.0000  -90.0000 26

 16 omega   36.00   64.00   1.0000   15.0000
omega____ theta____ kappa____ phi______ frames
    -      109.5000  -25.0000   90.0000 28

 17 omega   36.00   86.00   1.0000   15.0000
omega____ theta____ kappa____ phi______ frames
    -      109.5000 -111.0000  -60.0000 50

 18 omega   53.00   83.00   1.0000   15.0000
omega____ theta____ kappa____ phi______ frames
    -      109.5000  -50.0000   60.0000 30

 19 omega   40.00   77.00   1.0000   15.0000
omega____ theta____ kappa____ phi______ frames
    -      109.5000  -50.0000  -60.0000 37

 20 omega   41.00   86.00   1.0000   15.0000
omega____ theta____ kappa____ phi______ frames
    -      109.5000 -112.0000  -19.0000 45

 21 omega   41.00   67.00   1.0000   15.0000
omega____ theta____ kappa____ phi______ frames
    -      109.5000  -25.0000   30.0000 26

 22 omega   41.00   68.00   1.0000   15.0000
omega____ theta____ kappa____ phi______ frames
    -      109.5000  -50.0000  120.0000 27

 23 omega   45.00   70.00   1.0000   15.0000
omega____ theta____ kappa____ phi______ frames
    -      109.5000  -37.0000 -180.0000 25

 24 omega   35.00   63.00   1.0000   15.0000
omega____ theta____ kappa____ phi______ frames
    -      109.5000  -25.0000  -60.0000 28

 25 omega   39.00   64.00   1.0000   15.0000
omega____ theta____ kappa____ phi______ frames
    -      109.5000  -50.0000 -180.0000 25

 26 omega   38.00   63.00   1.0000   15.0000
omega____ theta____ kappa____ phi______ frames
    -      109.5000  -37.0000 -120.0000 25

 27 omega   38.00   71.00   1.0000   15.0000
omega____ theta____ kappa____ phi______ frames
    -      109.5000  -37.0000    0.0000 33

 28 omega   36.00   61.00   1.0000   15.0000
omega____ theta____ kappa____ phi______ frames
    -      109.5000 -111.0000 -150.0000 25
;
_diffrn_measurement_device_type 'Xcalibur, Eos, Gemini ultra'
_diffrn_measurement_method '\w scans'
_diffrn_orient_matrix_UB_11 -0.1007518000
_diffrn_orient_matrix_UB_12 0.0492911000
_diffrn_orient_matrix_UB_13 -0.0931432000
_diffrn_orient_matrix_UB_21 0.0367410000
_diffrn_orient_matrix_UB_22 -0.1224635000
_diffrn_orient_matrix_UB_23 -0.0480421000
_diffrn_orient_matrix_UB_31 -0.1598341000
_diffrn_orient_matrix_UB_32 -0.0591555000
_diffrn_orient_matrix_UB_33 0.0216230000
_diffrn_radiation_monochromator mirror
_diffrn_radiation_type CuK\a
_diffrn_radiation_wavelength 1.54180
_diffrn_reflns_av_R_equivalents 0.0131
_diffrn_reflns_av_unetI/netI 0.0175
_diffrn_reflns_limit_h_max 7
_diffrn_reflns_limit_h_min -9
_diffrn_reflns_limit_k_max 10
_diffrn_reflns_limit_k_min -12
_diffrn_reflns_limit_l_max 17
_diffrn_reflns_limit_l_min -15
_diffrn_reflns_number 5094
_diffrn_reflns_theta_full 70.68
_diffrn_reflns_theta_max 70.68
_diffrn_reflns_theta_min 5.16
_diffrn_source 'Enhance Ultra (Cu) X-ray Source'
_exptl_absorpt_coefficient_mu 1.045
_exptl_absorpt_correction_T_max 0.932
_exptl_absorpt_correction_T_min 0.873
_exptl_absorpt_correction_type analytical
_exptl_absorpt_process_details
;
CrysAlisPro, Agilent Technologies,
Version 1.171.36.28 (release 01-02-2013 CrysAlis171 .NET)
(compiled Feb  1 2013,16:14:44)
Analytical numeric absorption correction using a multifaceted crystal
            model based on expressions derived by R.C. Clark & J.S. Reid.
(Clark, R. C. & Reid, J. S. (1995). Acta Cryst. A51, 887-897)
;
_exptl_crystal_colour 'clear light yellow'
_exptl_crystal_density_diffrn 1.602
_exptl_crystal_density_method 'not measured'
_exptl_crystal_description block
_exptl_crystal_F_000 616
_exptl_crystal_size_max 0.1601
_exptl_crystal_size_mid 0.1359
_exptl_crystal_size_min 0.0713
_refine_diff_density_max 0.146
_refine_diff_density_min -0.224
_refine_diff_density_rms 0.056
_refine_ls_extinction_method none
_refine_ls_goodness_of_fit_ref 1.036
_refine_ls_hydrogen_treatment constr
_refine_ls_matrix_type full
_refine_ls_number_parameters 208
_refine_ls_number_reflns 2369
_refine_ls_number_restraints 0
_refine_ls_restrained_S_all 1.036
_refine_ls_R_factor_all 0.0403
_refine_ls_R_factor_gt 0.0349
_refine_ls_shift/su_max 0.000
_refine_ls_shift/su_mean 0.000
_refine_ls_structure_factor_coef Fsqd
_refine_ls_weighting_details 'calc w=1/[\s^2^(Fo^2^)+(0.0570P)^2^+0.1922P] where P=(Fo^2^+2Fc^2^)/3'
_refine_ls_weighting_scheme calc
_refine_ls_wR_factor_gt 0.0938
_refine_ls_wR_factor_ref 0.0993
_reflns_number_gt 2065
_reflns_number_total 2369
_reflns_threshold_expression >2sigma(I)
_cod_data_source_file c5ce01658d2.cif
_cod_data_source_block Li-H-aqdc_RT
_cod_original_cell_volume 1252.98(10)
_cod_database_code 7223756
_chemical_oxdiff_formula 'C16 O6 Li1 H5'
_reflns_odcompleteness_completeness 99.24
_reflns_odcompleteness_iscentric 1
_reflns_odcompleteness_theta 69.95
_olex2_refinement_description
;
1. Fixed Uiso
 At 1.2 times of:
  All C(H) groups
 At 1.5 times of:
  All O(H) groups
2.a Riding coordinates:
 O4(H4)
2.b Aromatic/amide H refined with riding coordinates:
 C7(H7), C8(H8), C9(H9), C10(H10), C11(H11), C16(H16)
;
_olex2_submission_special_instructions 'No special instructions were received'

loop_
_space_group_symop_id
_space_group_symop_operation_xyz
1 'x, y, z'
2 '-x, y+1/2, -z+1/2'
3 '-x, -y, -z'
4 'x, -y-1/2, z-1/2'

loop_
_atom_site_label
_atom_site_type_symbol
_atom_site_fract_x
_atom_site_fract_y
_atom_site_fract_z
_atom_site_U_iso_or_equiv
_atom_site_adp_type
_atom_site_occupancy
_atom_site_calc_flag
_atom_site_refinement_flags_posn
O1 O 0.61387(15) 0.55749(11) 0.64568(7) 0.0503(3) Uani 1 d .
O2 O 0.79910(14) 0.24020(9) 0.40076(7) 0.0430(3) Uani 1 d .
O3 O 0.99831(15) 0.58467(9) 0.24214(7) 0.0449(3) Uani 1 d .
O4 O 0.91741(16) 0.77874(10) 0.25077(7) 0.0538(3) Uani 1 d .
H4 H 0.8740 0.8420 0.2959 0.081 Uiso 1 d R
O5 O 0.84144(14) 0.91590(9) 0.36938(7) 0.0417(3) Uani 1 d .
O6 O 0.88256(14) 0.89746(9) 0.52192(7) 0.0441(3) Uani 1 d .
C1 C 0.66537(16) 0.48431(13) 0.59454(8) 0.0328(3) Uani 1 d .
C2 C 0.74107(15) 0.53144(12) 0.51667(8) 0.0288(3) Uani 1 d .
C3 C 0.78130(15) 0.44987(12) 0.44988(8) 0.0286(3) Uani 1 d .
C4 C 0.75921(16) 0.31177(12) 0.45769(9) 0.0315(3) Uani 1 d .
C5 C 0.69123(16) 0.26454(13) 0.53761(10) 0.0345(3) Uani 1 d .
C6 C 0.65003(16) 0.34692(13) 0.60409(9) 0.0335(3) Uani 1 d .
C7 C 0.58994(18) 0.29855(16) 0.67896(10) 0.0436(3) Uani 1 d .
H7 H 0.5625 0.3526 0.7232 0.052 Uiso 1 calc R
C8 C 0.5707(2) 0.17052(17) 0.68788(11) 0.0526(4) Uani 1 d .
H8 H 0.5310 0.1388 0.7382 0.063 Uiso 1 calc R
C9 C 0.6104(2) 0.08974(16) 0.62229(13) 0.0572(4) Uani 1 d .
H9 H 0.5970 0.0037 0.6285 0.069 Uiso 1 calc R
C10 C 0.6702(2) 0.13594(15) 0.54717(12) 0.0488(4) Uani 1 d .
H10 H 0.6963 0.0810 0.5031 0.059 Uiso 1 calc R
C11 C 0.84540(15) 0.49931(12) 0.37691(8) 0.0299(3) Uani 1 d .
H11 H 0.8744 0.4451 0.3332 0.036 Uiso 1 calc R
C12 C 0.86743(15) 0.62865(12) 0.36748(8) 0.0285(3) Uani 1 d .
C13 C 0.93367(17) 0.66527(12) 0.28201(9) 0.0331(3) Uani 1 d .
C14 C 0.85532(17) 0.85150(12) 0.44338(9) 0.0329(3) Uani 1 d .
C15 C 0.83103(15) 0.71003(12) 0.43667(8) 0.0286(3) Uani 1 d .
C16 C 0.76949(16) 0.65877(12) 0.51025(8) 0.0308(3) Uani 1 d .
H16 H 0.7468 0.7118 0.5564 0.037 Uiso 1 calc R
Li1 Li 1.0665(3) 0.9120(2) 0.62478(16) 0.0401(5) Uani 1 d .

loop_
_atom_site_aniso_label
_atom_site_aniso_U_11
_atom_site_aniso_U_22
_atom_site_aniso_U_33
_atom_site_aniso_U_23
_atom_site_aniso_U_13
_atom_site_aniso_U_12
O1 0.0698(7) 0.0442(6) 0.0478(6) -0.0087(5) 0.0377(5) -0.0045(5)
O2 0.0650(6) 0.0261(5) 0.0436(6) -0.0049(4) 0.0245(5) 0.0002(4)
O3 0.0710(7) 0.0337(5) 0.0387(5) -0.0016(4) 0.0316(5) 0.0017(5)
O4 0.0989(9) 0.0316(6) 0.0402(6) 0.0086(4) 0.0362(6) 0.0086(5)
O5 0.0647(6) 0.0251(5) 0.0389(5) 0.0035(4) 0.0190(5) -0.0010(4)
O6 0.0675(7) 0.0290(5) 0.0382(5) -0.0076(4) 0.0166(5) -0.0039(5)
C1 0.0372(6) 0.0348(7) 0.0286(6) -0.0025(5) 0.0122(5) -0.0020(5)
C2 0.0332(6) 0.0278(6) 0.0269(6) -0.0008(5) 0.0099(5) -0.0003(5)
C3 0.0332(6) 0.0250(6) 0.0289(6) -0.0010(5) 0.0096(5) 0.0001(5)
C4 0.0370(6) 0.0258(6) 0.0332(6) -0.0003(5) 0.0106(5) 0.0006(5)
C5 0.0380(7) 0.0295(7) 0.0375(7) 0.0043(5) 0.0113(5) -0.0010(5)
C6 0.0343(6) 0.0366(7) 0.0309(6) 0.0041(5) 0.0094(5) -0.0033(5)
C7 0.0465(8) 0.0507(9) 0.0364(7) 0.0062(6) 0.0154(6) -0.0061(7)
C8 0.0563(9) 0.0575(10) 0.0468(8) 0.0197(8) 0.0171(7) -0.0097(8)
C9 0.0717(11) 0.0388(9) 0.0658(11) 0.0174(8) 0.0249(9) -0.0063(8)
C10 0.0615(9) 0.0324(8) 0.0576(9) 0.0065(7) 0.0241(7) -0.0017(7)
C11 0.0388(6) 0.0256(6) 0.0275(6) -0.0033(5) 0.0114(5) 0.0006(5)
C12 0.0358(6) 0.0264(6) 0.0248(6) -0.0003(5) 0.0094(5) 0.0001(5)
C13 0.0455(7) 0.0294(6) 0.0266(6) -0.0007(5) 0.0125(5) -0.0019(5)
C14 0.0416(7) 0.0249(6) 0.0351(7) -0.0025(5) 0.0145(5) -0.0005(5)
C15 0.0350(6) 0.0240(6) 0.0278(6) -0.0004(5) 0.0083(5) 0.0002(5)
C16 0.0406(6) 0.0268(6) 0.0276(6) -0.0036(5) 0.0133(5) 0.0016(5)
Li1 0.0641(15) 0.0284(11) 0.0333(11) -0.0011(9) 0.0229(10) -0.0041(10)

loop_
_atom_type_symbol
_atom_type_description
_atom_type_scat_dispersion_real
_atom_type_scat_dispersion_imag
_atom_type_scat_source
C C 0.0180 0.0090 'International Tables Vol C Tables 4.2.6.8 and 6.1.1.4'
H H 0.0000 0.0000 'International Tables Vol C Tables 4.2.6.8 and 6.1.1.4'
Li Li 0.0010 0.0000 'International Tables Vol C Tables 4.2.6.8 and 6.1.1.4'
O O 0.0490 0.0320 'International Tables Vol C Tables 4.2.6.8 and 6.1.1.4'

loop_
_exptl_crystal_face_index_h
_exptl_crystal_face_index_k
_exptl_crystal_face_index_l
_exptl_crystal_face_perp_dist
_exptl_oxdiff_crystal_face_indexfrac_h
_exptl_oxdiff_crystal_face_indexfrac_k
_exptl_oxdiff_crystal_face_indexfrac_l
_exptl_oxdiff_crystal_face_x
_exptl_oxdiff_crystal_face_y
_exptl_oxdiff_crystal_face_z
0 0 -9 0.0446 -0.0041 0.0046 -8.9893 0.8379 0.4312 -0.1940
0 0 9 0.0266 0.0041 -0.0046 8.9893 -0.8379 -0.4312 0.1940
-5 0 0 0.0679 -4.9985 0.0005 0.0066 0.5030 -0.1840 0.7991
5 0 0 0.0509 4.9985 -0.0005 -0.0066 -0.5030 0.1840 -0.7991
0 5 6 0.0695 0.0027 4.9918 5.9928 -0.3124 -0.8991 -0.1661
0 -5 -6 0.0695 -0.0027 -4.9918 -5.9928 0.3124 0.8991 0.1661
0 7 -2 0.0768 -0.0009 6.9939 -1.9978 0.5309 -0.7606 -0.4568
0 -7 2 0.0738 0.0009 -6.9939 1.9978 -0.5309 0.7606 0.4568

loop_
_geom_angle_atom_site_label_1
_geom_angle_atom_site_label_2
_geom_angle_atom_site_label_3
_geom_angle
C13 O4 H4 113.4
C14 O5 H4 110.9
O1 C1 C2 120.45(12)
O1 C1 C6 122.00(12)
C6 C1 C2 117.51(11)
C3 C2 C1 121.41(12)
C16 C2 C1 118.90(11)
C16 C2 C3 119.68(11)
C2 C3 C4 120.68(11)
C11 C3 C2 119.01(12)
C11 C3 C4 120.30(11)
O2 C4 C3 120.63(12)
O2 C4 C5 121.57(12)
C5 C4 C3 117.78(11)
C6 C5 C4 121.29(12)
C10 C5 C4 119.15(13)
C10 C5 C6 119.56(13)
C5 C6 C1 121.07(11)
C7 C6 C1 119.48(13)
C7 C6 C5 119.44(14)
C6 C7 H7 119.8
C8 C7 C6 120.36(15)
C8 C7 H7 119.8
C7 C8 H8 119.9
C9 C8 C7 120.15(14)
C9 C8 H8 119.9
C8 C9 H9 119.8
C8 C9 C10 120.41(16)
C10 C9 H9 119.8
C5 C10 H10 120.0
C9 C10 C5 120.08(16)
C9 C10 H10 120.0
C3 C11 H11 119.1
C3 C11 C12 121.72(11)
C12 C11 H11 119.1
C11 C12 C13 114.19(11)
C11 C12 C15 118.86(11)
C15 C12 C13 126.92(11)
O3 C13 O4 120.82(12)
O3 C13 C12 118.63(12)
O4 C13 C12 120.51(12)
O5 C14 C15 119.44(11)
O6 C14 O5 123.71(12)
O6 C14 C15 116.82(11)
C12 C15 C14 127.67(11)
C16 C15 C12 118.66(11)
C16 C15 C14 113.64(11)
C2 C16 C15 121.97(11)
C2 C16 H16 119.0
C15 C16 H16 119.0

loop_
_geom_bond_atom_site_label_1
_geom_bond_atom_site_label_2
_geom_bond_distance
O1 C1 1.2159(16)
O2 C4 1.2242(16)
O3 C13 1.2187(16)
O4 H4 1.0563
O4 C13 1.2906(17)
O5 H4 1.4049
O5 C14 1.2717(16)
O6 C14 1.2323(16)
C1 C2 1.4939(16)
C1 C6 1.4785(19)
C2 C3 1.3993(17)
C2 C16 1.3830(18)
C3 C4 1.4898(17)
C3 C11 1.3892(17)
C4 C5 1.4852(18)
C5 C6 1.4042(19)
C5 C10 1.392(2)
C6 C7 1.3917(18)
C7 H7 0.9300
C7 C8 1.383(2)
C8 H8 0.9300
C8 C9 1.379(3)
C9 H9 0.9300
C9 C10 1.385(2)
C10 H10 0.9300
C11 H11 0.9300
C11 C12 1.4004(18)
C12 C13 1.5162(16)
C12 C15 1.4132(17)
C14 C15 1.5210(17)
C15 C16 1.3933(17)
C16 H16 0.9300

loop_
_geom_torsion_atom_site_label_1
_geom_torsion_atom_site_label_2
_geom_torsion_atom_site_label_3
_geom_torsion_atom_site_label_4
_geom_torsion
O1 C1 C2 C3 -171.63(13)
O1 C1 C2 C16 7.48(19)
O1 C1 C6 C5 172.04(13)
O1 C1 C6 C7 -6.4(2)
O2 C4 C5 C6 178.22(13)
O2 C4 C5 C10 -0.9(2)
O5 C14 C15 C12 31.2(2)
O5 C14 C15 C16 -150.57(12)
O6 C14 C15 C12 -151.05(13)
O6 C14 C15 C16 27.16(17)
C1 C2 C3 C4 -3.73(19)
C1 C2 C3 C11 177.51(11)
C1 C2 C16 C15 -176.38(11)
C1 C6 C7 C8 178.39(13)
C2 C1 C6 C5 -5.57(18)
C2 C1 C6 C7 176.02(12)
C2 C3 C4 O2 -177.81(12)
C2 C3 C4 C5 0.84(18)
C2 C3 C11 C12 -1.35(19)
C3 C2 C16 C15 2.74(19)
C3 C4 C5 C6 -0.42(19)
C3 C4 C5 C10 -179.58(13)
C3 C11 C12 C13 -178.18(11)
C3 C11 C12 C15 3.15(19)
C4 C3 C11 C12 179.89(11)
C4 C5 C6 C1 2.9(2)
C4 C5 C6 C7 -178.67(12)
C4 C5 C10 C9 178.58(15)
C5 C6 C7 C8 -0.1(2)
C6 C1 C2 C3 6.02(18)
C6 C1 C2 C16 -174.87(11)
C6 C5 C10 C9 -0.6(2)
C6 C7 C8 C9 -0.3(2)
C7 C8 C9 C10 0.2(3)
C8 C9 C10 C5 0.3(3)
C10 C5 C6 C1 -177.93(13)
C10 C5 C6 C7 0.5(2)
C11 C3 C4 O2 0.93(19)
C11 C3 C4 C5 179.58(11)
C11 C12 C13 O3 -17.03(18)
C11 C12 C13 O4 161.01(13)
C11 C12 C15 C14 176.13(12)
C11 C12 C15 C16 -2.00(18)
C12 C15 C16 C2 -0.91(19)
C13 C12 C15 C14 -2.4(2)
C13 C12 C15 C16 179.52(12)
C14 C15 C16 C2 -179.29(12)
C15 C12 C13 O3 161.50(13)
C15 C12 C13 O4 -20.5(2)
C16 C2 C3 C4 177.16(11)
C16 C2 C3 C11 -1.60(19)
